data_4037621
loop_
_publ_author_name
'Feng, Weiqiang'
'Su, Qiang'
'Ma, Yao'
'Dzolic, Zoran'
'Huang, Fei'
'Wang, Zhiming'
'Chen, Shuming'
'Tang, Ben Zhong'

_publ_section_title
;
 Tetraphenylbenzosilole: An AIE Building Block for Deep-blue Emitters with
 High Performance in Non-doped Spin-coating OLEDs.
;
_journal_name_full 'The Journal of organic chemistry'
_journal_paper_doi 10.1021/acs.joc.9b02383
_journal_year 2019
_chemical_formula_moiety 'C34 H28 O2 Si'
_chemical_formula_sum 'C34 H28 O2 Si'
_chemical_formula_weight 496.65
_space_group_crystal_system monoclinic
_space_group_IT_number 14
_space_group_name_Hall '-P 2ybc'
_space_group_name_H-M_alt 'P 1 21/c 1'
_atom_sites_solution_hydrogens geom
_atom_sites_solution_primary dual
_audit_creation_date 2018-12-28
_audit_creation_method
;
Olex2 1.2
(compiled 2018.05.29 svn.r3508 for OlexSys, GUI svn.r5506)
;
_cell_angle_alpha 90
_cell_angle_beta 112.6927(19)
_cell_angle_gamma 90
_cell_formula_units_Z 4
_cell_length_a 10.48162(16)
_cell_length_b 25.1927(3)
_cell_length_c 10.92227(18)
_cell_measurement_reflns_used 9213
_cell_measurement_temperature 150.00(10)
_cell_measurement_theta_max 73.3930
_cell_measurement_theta_min 3.5360
_cell_volume 2660.87(8)
_computing_cell_refinement 'CrysAlisPro 1.171.39.44a (Rigaku OD, 2018)'
_computing_data_collection 'CrysAlisPro 1.171.39.44a (Rigaku OD, 2018)'
_computing_data_reduction 'CrysAlisPro 1.171.39.44a (Rigaku OD, 2018)'
_computing_molecular_graphics 'Olex2 (Dolomanov et al., 2009)'
_computing_publication_material 'Olex2 (Dolomanov et al., 2009)'
_computing_structure_refinement 'ShelXL (Sheldrick, 2015)'
_computing_structure_solution 'ShelXT (Sheldrick, 2015)'
_diffrn_ambient_environment N~2~
_diffrn_ambient_temperature 150.00(10)
_diffrn_detector 'CCD plate'
_diffrn_measured_fraction_theta_full 0.987
_diffrn_measured_fraction_theta_max 0.987
_diffrn_measurement_details
;
List of Runs (angles in degrees, time in seconds):

  # Type    Start    End  Width  t~exp~   \w     \q     \k     \f   Frames
--------------------------------------------------------------------------
  1  \w      8.00  88.00   0.50    0.50    --    0.00  38.00 -30.00  160
  2  \w    -22.00   6.00   0.50    0.50    --    0.00 -57.00-180.00   56
  3  \w     -8.00  92.00   0.50    0.95    --    5.00  72.00-180.00  200
  4  \w    -68.00 -42.00   0.50    0.95    --  -98.80  72.00 120.00   52
  5  \w   -156.00 -90.00   0.50    0.95    --  -98.80 -57.00 -30.00  132
  6  \w   -104.00 -47.00   0.50    0.95    --  -98.80  72.00  60.00  114
  7  \w   -103.00 -78.00   0.50    0.95    --  -98.80  72.00 150.00   50
  8  \w   -185.00-101.00   0.50    0.95    --  -98.80 -38.00 -90.00  168
  9  \w   -110.00 -19.00   0.50    0.95    --  -98.80  57.00  60.00  182
 10  \w    -71.00  -9.00   0.50    0.95    --  -98.80  72.00 150.00  124
 11  \w   -111.00 -25.00   0.50    0.95    --  -98.80  72.00-180.00  172
 12  \w    -94.00 -56.00   0.50    0.95    --  -98.80  72.00  90.00   76
 13  \w   -106.00 -81.00   0.50    0.95    --  -98.80  72.00 120.00   50
 14  \w   -185.00 -85.00   0.50    0.95    --  -98.80 -57.00 -60.00  200
;
_diffrn_measurement_device 'four-circle diffractometer'
_diffrn_measurement_device_type 'XtaLAB AFC12 (RCD3): Kappa single'
_diffrn_measurement_method '\w scans'
_diffrn_orient_matrix_type 'CrysAlisPro convention (1999,Acta A55,543-557)'
_diffrn_orient_matrix_UB_11 0.0952499000
_diffrn_orient_matrix_UB_12 0.0350071000
_diffrn_orient_matrix_UB_13 0.1143889000
_diffrn_orient_matrix_UB_21 -0.0721624000
_diffrn_orient_matrix_UB_22 0.0500707000
_diffrn_orient_matrix_UB_23 -0.0765250000
_diffrn_orient_matrix_UB_31 -0.1053779000
_diffrn_orient_matrix_UB_32 -0.0025811000
_diffrn_orient_matrix_UB_33 0.0665812000
_diffrn_radiation_monochromator mirror
_diffrn_radiation_probe x-ray
_diffrn_radiation_type CuK\a
_diffrn_radiation_wavelength 1.54184
_diffrn_reflns_av_R_equivalents 0.0226
_diffrn_reflns_av_unetI/netI 0.0243
_diffrn_reflns_Laue_measured_fraction_full 0.987
_diffrn_reflns_Laue_measured_fraction_max 0.987
_diffrn_reflns_limit_h_max 6
_diffrn_reflns_limit_h_min -12
_diffrn_reflns_limit_k_max 30
_diffrn_reflns_limit_k_min -23
_diffrn_reflns_limit_l_max 13
_diffrn_reflns_limit_l_min -12
_diffrn_reflns_number 14642
_diffrn_reflns_point_group_measured_fraction_full 0.987
_diffrn_reflns_point_group_measured_fraction_max 0.987
_diffrn_reflns_theta_full 67.065
_diffrn_reflns_theta_max 67.065
_diffrn_reflns_theta_min 3.509
_diffrn_source 'Rotating-anode X-ray tube (dual wavelength)'
_diffrn_source_type 'Rigaku (Cu) X-ray DW Source'
_exptl_absorpt_coefficient_mu 1.000
_exptl_absorpt_correction_T_max 1.00000
_exptl_absorpt_correction_T_min 0.78640
_exptl_absorpt_correction_type multi-scan
_exptl_absorpt_process_details
;
CrysAlisPro 1.171.39.44a (Rigaku Oxford Diffraction, 2018)
Empirical absorption correction using spherical harmonics,
 implemented in SCALE3 ABSPACK scaling algorithm.
;
_exptl_crystal_density_diffrn 1.240
_exptl_crystal_description block
_exptl_crystal_F_000 1048
_exptl_crystal_size_max 0.1
_exptl_crystal_size_mid 0.09
_exptl_crystal_size_min 0.08
_refine_diff_density_max 0.324
_refine_diff_density_min -0.287
_refine_diff_density_rms 0.037
_refine_ls_extinction_method none
_refine_ls_goodness_of_fit_ref 1.052
_refine_ls_hydrogen_treatment constr
_refine_ls_matrix_type full
_refine_ls_number_parameters 336
_refine_ls_number_reflns 4690
_refine_ls_number_restraints 0
_refine_ls_restrained_S_all 1.052
_refine_ls_R_factor_all 0.0381
_refine_ls_R_factor_gt 0.0346
_refine_ls_shift/su_max 0.001
_refine_ls_shift/su_mean 0.000
_refine_ls_structure_factor_coef Fsqd
_refine_ls_weighting_details 'w=1/[\s^2^(Fo^2^)+(0.0367P)^2^+1.2211P] where P=(Fo^2^+2Fc^2^)/3'
_refine_ls_weighting_scheme calc
_refine_ls_wR_factor_gt 0.0887
_refine_ls_wR_factor_ref 0.0907
_reflns_Friedel_coverage 0.000
_reflns_number_gt 4271
_reflns_number_total 4690
_reflns_threshold_expression 'I > 2\s(I)'
_cod_data_source_file jo9b02383_si_004.cif
_cod_data_source_block ome
_cod_database_code 4037621
_shelx_shelxl_version_number 2018/3
_shelx_space_group_comment
;
The symmetry employed for this shelxl refinement is uniquely defined
by the following loop, which should always be used as a source of
symmetry information in preference to the above space-group names.
They are only intended as comments.
;
_shelx_estimated_absorpt_t_max 0.924
_shelx_estimated_absorpt_t_min 0.907
_reflns_odcompleteness_completeness 98.49
_reflns_odcompleteness_iscentric 1
_reflns_odcompleteness_theta 66.97
_olex2_refinement_description
;
1. Fixed Uiso
 At 1.2 times of:
  All C(H) groups
 At 1.5 times of:
  All C(H,H,H) groups
2.a Aromatic/amide H refined with riding coordinates:
 C008(H008), C00B(H00B), C00D(H00D), C00F(H00F), C00H(H00H), C00I(H00I),
 C00J(H00J), C00K(H00K), C00L(H00L), C00M(H00M), C00N(H00N), C00O(H00O),
 C00Q(H00Q), C00R(H00R), C00S(H00S), C00T(H00T), C00U(H00U), C00V(H00V),
 C00W(H00W), C00X(H00X), C00Y(H00Y), C00Z(H00Z)
2.b Idealised Me refined as rotating group:
 C010(H01A,H01B,H01C), C011(H01D,H01E,H01F)
;
_olex2_submission_special_instructions 'No special instructions were received'
_oxdiff_exptl_absorpt_empirical_details
;
Empirical correction (ABSPACK) includes:
- Absorption correction using spherical harmonics
- Frame scaling
;
_oxdiff_exptl_absorpt_empirical_full_max 1.390
_oxdiff_exptl_absorpt_empirical_full_min 0.797

loop_
_space_group_symop_operation_xyz
'x, y, z'
'-x, y+1/2, -z+1/2'
'-x, -y, -z'
'x, -y-1/2, z-1/2'

loop_
_atom_site_label
_atom_site_type_symbol
_atom_site_fract_x
_atom_site_fract_y
_atom_site_fract_z
_atom_site_U_iso_or_equiv
_atom_site_adp_type
_atom_site_occupancy
_atom_site_site_symmetry_order
_atom_site_calc_flag
_atom_site_refinement_flags_posn
Si01 Si 0.67579(4) 0.62120(2) 0.30128(4) 0.02306(11) Uani 1 1 d .
O002 O 1.19675(11) 0.79819(5) 0.38647(13) 0.0423(3) Uani 1 1 d .
O003 O 0.42795(13) 0.93431(4) 0.19225(11) 0.0406(3) Uani 1 1 d .
C004 C 0.77148(14) 0.59201(5) 0.47011(13) 0.0232(3) Uani 1 1 d .
C005 C 0.44638(14) 0.67710(6) 0.24499(14) 0.0256(3) Uani 1 1 d .
C006 C 0.52376(14) 0.77336(6) 0.24100(14) 0.0254(3) Uani 1 1 d .
C007 C 0.55920(14) 0.71584(6) 0.25986(14) 0.0254(3) Uani 1 1 d .
C008 C 0.44172(14) 0.79251(6) 0.11607(14) 0.0267(3) Uani 1 1 d .
H008 H 0.408643 0.769028 0.045001 0.032 Uiso 1 1 calc R
C009 C 0.81620(14) 0.72476(6) 0.31107(14) 0.0255(3) Uani 1 1 d .
C00A C 0.72907(14) 0.58383(6) 0.18069(14) 0.0269(3) Uani 1 1 d .
C00B C 0.38755(15) 0.58439(6) 0.24951(14) 0.0294(3) Uani 1 1 d .
H00B H 0.412663 0.548752 0.259081 0.035 Uiso 1 1 calc R
C00C C 0.68749(14) 0.69523(6) 0.29091(14) 0.0252(3) Uani 1 1 d .
C00D C 0.90126(15) 0.56799(6) 0.50517(15) 0.0280(3) Uani 1 1 d .
H00D H 0.942902 0.566994 0.443868 0.034 Uiso 1 1 calc R
C00E C 0.45577(15) 0.88094(6) 0.20117(15) 0.0275(3) Uani 1 1 d .
C00F C 0.40793(14) 0.84609(6) 0.09495(14) 0.0269(3) Uani 1 1 d .
H00F H 0.353831 0.858358 0.010462 0.032 Uiso 1 1 calc R
C00G C 0.48566(14) 0.62301(6) 0.25952(14) 0.0252(3) Uani 1 1 d .
C00H C 0.57221(15) 0.80923(6) 0.34632(15) 0.0293(3) Uani 1 1 d .
H00H H 0.627586 0.797153 0.430626 0.035 Uiso 1 1 calc R
C00I C 0.31045(15) 0.69132(6) 0.22256(15) 0.0314(3) Uani 1 1 d .
H00I H 0.284512 0.726857 0.214452 0.038 Uiso 1 1 calc R
C00J C 0.71289(15) 0.59290(6) 0.56489(15) 0.0296(3) Uani 1 1 d .
H00J H 0.627444 0.609113 0.544586 0.036 Uiso 1 1 calc R
C00K C 0.96874(16) 0.54569(6) 0.62954(15) 0.0314(3) Uani 1 1 d .
H00K H 1.055433 0.530302 0.651653 0.038 Uiso 1 1 calc R
C00L C 0.53883(15) 0.86252(6) 0.32681(15) 0.0305(3) Uani 1 1 d .
H00L H 0.571950 0.886052 0.397758 0.037 Uiso 1 1 calc R
C00M C 0.94139(15) 0.70578(6) 0.40352(16) 0.0344(4) Uani 1 1 d .
H00M H 0.941160 0.675180 0.451060 0.041 Uiso 1 1 calc R
C00N C 0.67462(17) 0.53316(6) 0.14016(15) 0.0324(3) Uani 1 1 d .
H00N H 0.609965 0.519418 0.170716 0.039 Uiso 1 1 calc R
C00O C 0.94671(16) 0.79590(7) 0.26340(17) 0.0366(4) Uani 1 1 d .
H00O H 0.947779 0.826344 0.215631 0.044 Uiso 1 1 calc R
C00P C 1.06879(15) 0.77636(6) 0.35694(16) 0.0316(3) Uani 1 1 d .
C00Q C 0.82277(15) 0.77013(7) 0.24084(16) 0.0347(4) Uani 1 1 d .
H00Q H 0.741707 0.783522 0.176982 0.042 Uiso 1 1 calc R
C00R C 0.25143(16) 0.59889(6) 0.22513(15) 0.0334(3) Uani 1 1 d .
H00R H 0.185772 0.572892 0.217416 0.040 Uiso 1 1 calc R
C00S C 0.82569(15) 0.60317(7) 0.13251(15) 0.0326(3) Uani 1 1 d .
H00S H 0.863418 0.636771 0.157793 0.039 Uiso 1 1 calc R
C00T C 0.86638(16) 0.57286(7) 0.04714(16) 0.0373(4) Uani 1 1 d .
H00T H 0.930664 0.586281 0.015689 0.045 Uiso 1 1 calc R
C00U C 0.77921(17) 0.57018(7) 0.68849(16) 0.0370(4) Uani 1 1 d .
H00U H 0.738020 0.570896 0.750169 0.044 Uiso 1 1 calc R
C00V C 0.90693(16) 0.54637(6) 0.72038(15) 0.0345(4) Uani 1 1 d .
H00V H 0.951199 0.530799 0.803276 0.041 Uiso 1 1 calc R
C00W C 0.81115(17) 0.52289(7) 0.00928(15) 0.0368(4) Uani 1 1 d .
H00W H 0.838678 0.502593 -0.047349 0.044 Uiso 1 1 calc R
C00X C 0.71534(18) 0.50301(7) 0.05519(15) 0.0370(4) Uani 1 1 d .
H00X H 0.677989 0.469399 0.029243 0.044 Uiso 1 1 calc R
C00Y C 0.21410(15) 0.65177(7) 0.21246(16) 0.0344(4) Uani 1 1 d .
H00Y H 0.123334 0.661119 0.196954 0.041 Uiso 1 1 calc R
C00Z C 1.06512(16) 0.73088(7) 0.42662(17) 0.0387(4) Uani 1 1 d .
H00Z H 1.146603 0.717232 0.489269 0.046 Uiso 1 1 calc R
C010 C 0.3415(2) 0.95389(7) 0.06550(19) 0.0539(5) Uani 1 1 d .
H01A H 0.385531 0.948319 0.004051 0.081 Uiso 1 1 calc GR
H01B H 0.325897 0.991160 0.071689 0.081 Uiso 1 1 calc GR
H01C H 0.254696 0.935436 0.034983 0.081 Uiso 1 1 calc GR
C011 C 1.2026(2) 0.85034(8) 0.3410(3) 0.0614(6) Uani 1 1 d .
H01D H 1.172085 0.850165 0.246092 0.092 Uiso 1 1 calc GR
H01E H 1.295982 0.863149 0.379548 0.092 Uiso 1 1 calc GR
H01F H 1.143665 0.873114 0.366589 0.092 Uiso 1 1 calc GR

loop_
_atom_site_aniso_label
_atom_site_aniso_U_11
_atom_site_aniso_U_22
_atom_site_aniso_U_33
_atom_site_aniso_U_23
_atom_site_aniso_U_13
_atom_site_aniso_U_12
Si01 0.02116(19) 0.0212(2) 0.0239(2) 0.00131(14) 0.00552(15) 0.00066(14)
O002 0.0242(5) 0.0358(6) 0.0641(8) 0.0072(6) 0.0141(5) -0.0051(5)
O003 0.0536(7) 0.0227(6) 0.0399(6) -0.0005(5) 0.0119(5) 0.0088(5)
C004 0.0241(7) 0.0172(6) 0.0249(7) -0.0012(5) 0.0058(6) 0.0001(5)
C005 0.0223(7) 0.0253(7) 0.0248(7) 0.0010(6) 0.0043(6) -0.0008(6)
C006 0.0182(6) 0.0242(7) 0.0318(7) 0.0017(6) 0.0075(6) -0.0001(5)
C007 0.0229(7) 0.0242(7) 0.0251(7) 0.0018(6) 0.0048(6) -0.0005(6)
C008 0.0221(7) 0.0247(7) 0.0290(7) -0.0026(6) 0.0050(6) -0.0002(6)
C009 0.0225(7) 0.0240(7) 0.0270(7) 0.0002(6) 0.0064(6) 0.0003(6)
C00A 0.0242(7) 0.0299(8) 0.0211(7) 0.0029(6) 0.0028(6) 0.0045(6)
C00B 0.0294(7) 0.0266(8) 0.0288(7) -0.0011(6) 0.0075(6) -0.0035(6)
C00C 0.0240(7) 0.0233(7) 0.0249(7) 0.0026(6) 0.0056(6) 0.0004(5)
C00D 0.0278(7) 0.0265(8) 0.0293(7) 0.0000(6) 0.0106(6) 0.0030(6)
C00E 0.0265(7) 0.0211(7) 0.0357(8) -0.0002(6) 0.0128(6) 0.0016(6)
C00F 0.0228(7) 0.0256(7) 0.0280(7) 0.0024(6) 0.0050(6) 0.0031(6)
C00G 0.0235(7) 0.0261(7) 0.0228(7) 0.0001(5) 0.0055(6) -0.0001(6)
C00H 0.0234(7) 0.0304(8) 0.0287(7) 0.0023(6) 0.0041(6) 0.0008(6)
C00I 0.0259(7) 0.0284(8) 0.0367(8) 0.0016(6) 0.0084(6) 0.0012(6)
C00J 0.0260(7) 0.0310(8) 0.0299(8) 0.0001(6) 0.0087(6) 0.0053(6)
C00K 0.0261(7) 0.0292(8) 0.0338(8) 0.0017(6) 0.0059(6) 0.0071(6)
C00L 0.0284(7) 0.0291(8) 0.0310(8) -0.0063(6) 0.0082(6) -0.0026(6)
C00M 0.0264(7) 0.0263(8) 0.0432(9) 0.0089(7) 0.0052(7) -0.0025(6)
C00N 0.0386(8) 0.0291(8) 0.0291(8) 0.0036(6) 0.0125(7) 0.0016(7)
C00O 0.0302(8) 0.0346(9) 0.0449(9) 0.0140(7) 0.0143(7) 0.0009(7)
C00P 0.0235(7) 0.0308(8) 0.0407(9) -0.0011(7) 0.0126(7) -0.0036(6)
C00Q 0.0237(7) 0.0371(9) 0.0394(9) 0.0123(7) 0.0076(7) 0.0024(6)
C00R 0.0265(7) 0.0350(9) 0.0356(8) -0.0027(7) 0.0084(7) -0.0100(6)
C00S 0.0264(7) 0.0380(9) 0.0291(8) -0.0030(6) 0.0061(6) -0.0028(6)
C00T 0.0281(8) 0.0525(10) 0.0304(8) -0.0010(7) 0.0102(7) 0.0022(7)
C00U 0.0363(8) 0.0461(10) 0.0298(8) 0.0052(7) 0.0142(7) 0.0059(7)
C00V 0.0352(8) 0.0349(9) 0.0279(8) 0.0077(6) 0.0063(7) 0.0063(7)
C00W 0.0385(9) 0.0438(10) 0.0253(8) -0.0016(7) 0.0093(7) 0.0124(7)
C00X 0.0491(10) 0.0283(8) 0.0297(8) 0.0002(6) 0.0109(7) 0.0057(7)
C00Y 0.0200(7) 0.0388(9) 0.0411(9) 0.0001(7) 0.0082(6) -0.0017(6)
C00Z 0.0222(7) 0.0350(9) 0.0480(10) 0.0100(7) 0.0014(7) -0.0003(6)
C010 0.0786(14) 0.0284(9) 0.0458(11) 0.0049(8) 0.0141(10) 0.0213(9)
C011 0.0362(10) 0.0460(11) 0.1038(18) 0.0215(11) 0.0289(11) -0.0081(8)

loop_
_atom_type_symbol
_atom_type_description
_atom_type_scat_dispersion_real
_atom_type_scat_dispersion_imag
_atom_type_scat_source
C C 0.0181 0.0091 'International Tables Vol C Tables 4.2.6.8 and 6.1.1.4'
H H 0.0000 0.0000 'International Tables Vol C Tables 4.2.6.8 and 6.1.1.4'
O O 0.0492 0.0322 'International Tables Vol C Tables 4.2.6.8 and 6.1.1.4'
Si Si 0.2541 0.3302 'International Tables Vol C Tables 4.2.6.8 and 6.1.1.4'

loop_
_geom_angle_atom_site_label_1
_geom_angle_atom_site_label_2
_geom_angle_atom_site_label_3
_geom_angle
C00A Si01 C004 107.64(6)
C00A Si01 C00C 114.43(7)
C00C Si01 C004 115.25(6)
C00G Si01 C004 111.44(6)
C00G Si01 C00A 114.90(6)
C00G Si01 C00C 92.84(6)
C00P O002 C011 117.51(13)
C00E O003 C010 116.64(13)
C00D C004 Si01 122.18(11)
C00J C004 Si01 120.15(10)
C00J C004 C00D 117.65(13)
C00G C005 C007 115.69(12)
C00I C005 C007 124.28(13)
C00I C005 C00G 120.00(13)
C008 C006 C007 120.02(13)
C008 C006 C00H 118.40(13)
C00H C006 C007 121.57(13)
C006 C007 C005 118.41(12)
C00C C007 C005 116.36(13)
C00C C007 C006 125.22(13)
C006 C008 C00F 121.40(13)
C00M C009 C00C 118.93(13)
C00Q C009 C00C 124.48(13)
C00Q C009 C00M 116.56(13)
C00N C00A Si01 119.07(11)
C00S C00A Si01 123.12(12)
C00S C00A C00N 117.76(14)
C00G C00B C00R 120.20(14)
C007 C00C Si01 108.30(10)
C007 C00C C009 127.10(13)
C009 C00C Si01 124.59(10)
C00K C00D C004 121.19(14)
O003 C00E C00F 124.30(13)
O003 C00E C00L 115.62(13)
C00F C00E C00L 120.08(13)
C00E C00F C008 119.28(13)
C005 C00G Si01 106.75(10)
C00B C00G Si01 133.69(11)
C00B C00G C005 119.43(13)
C00L C00H C006 120.77(14)
C00Y C00I C005 119.36(14)
C00U C00J C004 121.31(14)
C00V C00K C00D 119.78(14)
C00H C00L C00E 120.05(14)
C00Z C00M C009 122.13(14)
C00X C00N C00A 121.19(15)
C00P C00O C00Q 120.05(14)
O002 C00P C00O 125.06(14)
O002 C00P C00Z 115.83(14)
C00O C00P C00Z 119.11(14)
C00O C00Q C009 121.89(14)
C00Y C00R C00B 120.08(14)
C00T C00S C00A 120.97(15)
C00W C00T C00S 119.93(15)
C00J C00U C00V 119.92(15)
C00K C00V C00U 120.14(14)
C00X C00W C00T 120.17(15)
C00W C00X C00N 119.98(16)
C00R C00Y C00I 120.91(14)
C00M C00Z C00P 120.24(14)

loop_
_geom_bond_atom_site_label_1
_geom_bond_atom_site_label_2
_geom_bond_distance
Si01 C004 1.8763(14)
Si01 C00A 1.8710(15)
Si01 C00C 1.8754(15)
Si01 C00G 1.8655(15)
O002 C00P 1.3680(18)
O002 C011 1.414(2)
O003 C00E 1.3713(18)
O003 C010 1.419(2)
C004 C00D 1.4004(19)
C004 C00J 1.393(2)
C005 C007 1.4931(19)
C005 C00G 1.415(2)
C005 C00I 1.396(2)
C006 C007 1.490(2)
C006 C008 1.389(2)
C006 C00H 1.395(2)
C007 C00C 1.357(2)
C008 C00F 1.392(2)
C009 C00C 1.4808(19)
C009 C00M 1.396(2)
C009 C00Q 1.393(2)
C00A C00N 1.399(2)
C00A C00S 1.397(2)
C00B C00G 1.389(2)
C00B C00R 1.395(2)
C00D C00K 1.386(2)
C00E C00F 1.385(2)
C00E C00L 1.391(2)
C00H C00L 1.383(2)
C00I C00Y 1.392(2)
C00J C00U 1.382(2)
C00K C00V 1.379(2)
C00M C00Z 1.376(2)
C00N C00X 1.388(2)
C00O C00P 1.384(2)
C00O C00Q 1.387(2)
C00P C00Z 1.384(2)
C00R C00Y 1.380(2)
C00S C00T 1.393(2)
C00T C00W 1.381(2)
C00U C00V 1.383(2)
C00W C00X 1.378(2)
